data_4107738
loop_
_publ_author_name
'Cristina Tejel'
'Miguel A. Ciriano'
'M. Pilar del R\'io'
'Fieke van den Bruele'
'Dennis G. H. Hetterscheid'
'Nearchos Tsichlis i Spithas'
'Bas de Bruin'

_publ_contact_author_address
;
 Dr. Cristina Tejel
 Departamento de Qu\'imica Inorg\'anica
 Instituto de Ciencia de Materiales de Arag\'on
 C.S.I.C.-Universidad de Zaragoza
 50009 Zaragoza, Spain
;
_publ_contact_author_email ctejel@unizar.es
_publ_contact_author_fax '+34 976 761187'
_publ_contact_author_name 'Dr. Cristina Tejel'
_publ_contact_author_phone '+34 976 762285'
_publ_section_title
;
 Deprotonation Induced Ligand-to-Metal Electron Transfer: Synthesis of a
 Mixed-Valence Rh(-I,I) Dinuclear Compound and Its Reaction with Dioxygen
;
_journal_name_full 'Journal of the American Chemical Society'
_journal_page_first 5844
_journal_page_last 5845
_journal_paper_doi 10.1021/ja711495v
_journal_volume 130
_journal_year 2008
_chemical_formula_moiety '(C26 H28 N3 Rh2 Cl);1.5(H2 O)'
_chemical_formula_sum 'C26 H31 Cl N3 O1.5 Rh2'
_chemical_formula_weight 650.81
_chemical_name_systematic
; 
 ? 
;
_space_group_IT_number 2
_symmetry_cell_setting triclinic
_symmetry_space_group_name_Hall '-P 1'
_symmetry_space_group_name_H-M 'P -1'
_atom_sites_solution_hydrogens geom
_atom_sites_solution_primary direct
_atom_sites_solution_secondary difmap
_audit_creation_method SHELXL-97
_cell_angle_alpha 68.666(2)
_cell_angle_beta 80.702(2)
_cell_angle_gamma 84.965(2)
_cell_formula_units_Z 2
_cell_length_a 8.8928(9)
_cell_length_b 11.4651(12)
_cell_length_c 13.0649(13)
_cell_measurement_reflns_used 1923
_cell_measurement_temperature 100(2)
_cell_measurement_theta_max 24.418
_cell_measurement_theta_min 2.322
_cell_volume 1223.9(2)
_computing_cell_refinement 'SAINT+ v. 6.01 (Bruker AXS, 2000)'
_computing_data_collection 'SMART v. 5.611 (Bruker AXS, 2000)'
_computing_data_reduction 'SAINT+ v. 6.01 (Bruker AXS, 2000)'
_computing_molecular_graphics 'XP program, SHELXTL v. 6.10 Bruker 2000'
_computing_publication_material 'XCIF program, SHELTXL v. 6.10, Bruker 2000'
_computing_structure_refinement 'SHELXL-97 (Sheldrick, 1997)'
_computing_structure_solution 'SHELXS-97 (Sheldrick, 1990)'
_diffrn_ambient_temperature 100(2)
_diffrn_detector_area_resol_mean 8.26
_diffrn_measured_fraction_theta_full 0.987
_diffrn_measured_fraction_theta_max 0.987
_diffrn_measurement_device_type 'Bruker SMART APEX CCD system'
_diffrn_measurement_method '\W rotations with narrow frames'
_diffrn_radiation_monochromator graphite
_diffrn_radiation_source 'fine-focus sealed tube'
_diffrn_radiation_type MoK\a
_diffrn_radiation_wavelength 0.71073
_diffrn_reflns_av_R_equivalents 0.0406
_diffrn_reflns_av_sigmaI/netI 0.0727
_diffrn_reflns_limit_h_max 11
_diffrn_reflns_limit_h_min -11
_diffrn_reflns_limit_k_max 14
_diffrn_reflns_limit_k_min -14
_diffrn_reflns_limit_l_max 16
_diffrn_reflns_limit_l_min -16
_diffrn_reflns_number 10426
_diffrn_reflns_theta_full 27.04
_diffrn_reflns_theta_max 27.04
_diffrn_reflns_theta_min 1.69
_diffrn_standards_decay_% 'no decay'
_exptl_absorpt_coefficient_mu 1.484
_exptl_absorpt_correction_T_max 0.9824
_exptl_absorpt_correction_T_min 0.8585
_exptl_absorpt_correction_type multi-scan
_exptl_absorpt_process_details
; 
 SADABS: Area-Detector Absorption Correction (1996)
Bruker-AXS Nithin SAINT+ package v. 6.01  
;
_exptl_crystal_colour red
_exptl_crystal_density_diffrn 1.766
_exptl_crystal_description plate
_exptl_crystal_F_000 654
_exptl_crystal_size_max 0.11
_exptl_crystal_size_mid 0.08
_exptl_crystal_size_min 0.01
_refine_diff_density_max 0.811
_refine_diff_density_min -0.731
_refine_diff_density_rms 0.139
_refine_ls_extinction_method none
_refine_ls_goodness_of_fit_ref 1.034
_refine_ls_hydrogen_treatment refU
_refine_ls_matrix_type full
_refine_ls_number_parameters 308
_refine_ls_number_reflns 5299
_refine_ls_number_restraints 0
_refine_ls_restrained_S_all 1.034
_refine_ls_R_factor_all 0.0719
_refine_ls_R_factor_gt 0.0432
_refine_ls_shift/su_max 0.012
_refine_ls_shift/su_mean 0.000
_refine_ls_structure_factor_coef Fsqd
_refine_ls_weighting_details 'calc w=1/[\s^2^(Fo^2^)+(0.0373P)^2^+0.8459P] where P=(Fo^2^+2Fc^2^)/3'
_refine_ls_weighting_scheme calc
_refine_ls_wR_factor_gt 0.0871
_refine_ls_wR_factor_ref 0.0967
_reflns_number_gt 3863
_reflns_number_total 5299
_reflns_threshold_expression >2sigma(I)
_cod_data_source_file ja711495v-file001.cif
_cod_data_source_block cta79ac
_cod_original_formula_sum 'C26 H31 Cl N3 O1.50 Rh2'
_cod_database_code 4107738

loop_
_symmetry_equiv_pos_as_xyz
'x, y, z'
'-x, -y, -z'

loop_
_atom_site_label
_atom_site_type_symbol
_atom_site_fract_x
_atom_site_fract_y
_atom_site_fract_z
_atom_site_U_iso_or_equiv
_atom_site_adp_type
_atom_site_occupancy
_atom_site_symmetry_multiplicity
_atom_site_calc_flag
_atom_site_refinement_flags
Rh1 Rh 0.18121(4) 0.30485(4) 0.18996(3) 0.01481(11) Uani 1 1 d .
Rh2 Rh -0.11231(4) 0.18053(4) 0.32984(3) 0.01642(12) Uani 1 1 d .
Cl1 Cl 0.6701(2) 0.58975(16) 0.29030(13) 0.0434(4) Uani 1 1 d .
N1 N 0.2089(5) 0.1780(4) 0.1078(3) 0.0177(9) Uani 1 1 d .
N2 N -0.0698(5) 0.2380(4) 0.4549(3) 0.0198(10) Uani 1 1 d .
N3 N 0.1228(5) 0.1400(4) 0.3254(3) 0.0175(9) Uani 1 1 d .
C1 C 0.1833(6) 0.4817(5) 0.0568(4) 0.0190(11) Uani 1 1 d .
H1 H 0.1373 0.4779 -0.0051 0.010(12) Uiso 1 1 d R
C2 C 0.3306(6) 0.4429(5) 0.0798(4) 0.0197(12) Uani 1 1 d .
H2 H 0.3843 0.4142 0.0265 0.024 Uiso 1 1 d R
C3 C 0.3631(6) 0.4995(5) 0.1633(4) 0.0214(12) Uani 1 1 d .
H3 H 0.4722 0.5032 0.1716 0.026 Uiso 1 1 calc R
C5 C 0.2571(6) 0.4207(5) 0.2665(4) 0.0198(12) Uani 1 1 d .
H5 H 0.2820 0.3728 0.3399 0.024 Uiso 1 1 d R
C6 C 0.1101(6) 0.4588(5) 0.2441(4) 0.0209(12) Uani 1 1 d .
H6 H 0.0292 0.4606 0.2880 0.025 Uiso 1 1 d R
C7 C 0.1224(6) 0.5630(5) 0.1285(4) 0.0226(12) Uani 1 1 d .
H7 H 0.0307 0.6190 0.1085 0.027 Uiso 1 1 calc R
C8 C 0.2707(6) 0.6240(5) 0.1281(4) 0.0227(12) Uani 1 1 d .
H8B H 0.3112 0.6825 0.0536 0.027 Uiso 1 1 calc R
H8A H 0.2601 0.6659 0.1832 0.027 Uiso 1 1 calc R
C9 C -0.1722(6) 0.1794(5) 0.1783(4) 0.0194(11) Uani 1 1 d .
H9 H -0.1003 0.2046 0.1197 0.023 Uiso 1 1 d R
C10 C -0.1957(6) 0.0610(5) 0.2602(4) 0.0224(12) Uani 1 1 d .
H10 H -0.1222 -0.0083 0.2379 0.027 Uiso 1 1 d R
C11 C -0.3623(6) 0.0632(5) 0.3146(5) 0.0250(13) Uani 1 1 d .
H11 H -0.4099 -0.0191 0.3591 0.030 Uiso 1 1 calc R
C13 C -0.3507(6) 0.1548(5) 0.3751(4) 0.0227(12) Uani 1 1 d .
H13 H -0.3962 0.1243 0.4482 0.027 Uiso 1 1 d R
C14 C -0.3288(6) 0.2729(5) 0.2932(4) 0.0203(11) Uani 1 1 d .
H14 H -0.3388 0.3546 0.3038 0.024 Uiso 1 1 d R
C15 C -0.3226(6) 0.2544(5) 0.1818(4) 0.0210(12) Uani 1 1 d .
H15 H -0.3368 0.3309 0.1153 0.025 Uiso 1 1 calc R
C16 C -0.4378(6) 0.1501(5) 0.2140(4) 0.0238(12) Uani 1 1 d .
H16A H -0.4354 0.1134 0.1559 0.029 Uiso 1 1 calc R
H16B H -0.5431 0.1773 0.2354 0.029 Uiso 1 1 calc R
C17 C 0.2301(6) 0.2078(5) -0.0047(4) 0.0213(12) Uani 1 1 d .
H17 H 0.2427 0.2931 -0.0513 0.026 Uiso 1 1 calc R
C18 C 0.2338(7) 0.1192(6) -0.0526(5) 0.0325(14) Uani 1 1 d .
H18 H 0.2500 0.1424 -0.1310 0.039 Uiso 1 1 calc R
C19 C 0.2134(8) -0.0053(6) 0.0158(5) 0.0365(15) Uani 1 1 d .
H19 H 0.2123 -0.0685 -0.0152 0.044 Uiso 1 1 calc R
C20 C 0.1947(7) -0.0355(5) 0.1293(5) 0.0310(14) Uani 1 1 d .
H20 H 0.1822 -0.1204 0.1770 0.037 Uiso 1 1 calc R
C21 C 0.1941(6) 0.0563(5) 0.1741(5) 0.0228(12) Uani 1 1 d .
C22 C 0.1832(6) 0.0301(5) 0.2950(4) 0.0203(11) Uani 1 1 d .
H22A H 0.2857 0.0056 0.3179 0.024 Uiso 1 1 calc R
H22B H 0.1158 -0.0413 0.3360 0.024 Uiso 1 1 calc R
C23 C -0.1664(6) 0.3109(6) 0.4995(4) 0.0268(13) Uani 1 1 d .
H23 H -0.2650 0.3319 0.4777 0.032 Uiso 1 1 calc R
C24 C -0.1255(7) 0.3551(6) 0.5756(4) 0.0274(13) Uani 1 1 d .
H24 H -0.1955 0.4048 0.6068 0.033 Uiso 1 1 calc R
C25 C 0.0212(7) 0.3258(5) 0.6066(4) 0.0273(13) Uani 1 1 d .
H25 H 0.0528 0.3562 0.6581 0.033 Uiso 1 1 calc R
C26 C 0.1184(6) 0.2519(5) 0.5606(4) 0.0215(12) Uani 1 1 d .
H26 H 0.2178 0.2300 0.5809 0.026 Uiso 1 1 calc R
C27 C 0.0709(6) 0.2097(5) 0.4846(4) 0.0176(11) Uani 1 1 d .
C28 C 0.1653(6) 0.1260(5) 0.4340(4) 0.0190(11) Uani 1 1 d .
H28A H 0.2741 0.1456 0.4244 0.023 Uiso 1 1 calc R
H28B H 0.1525 0.0379 0.4847 0.023 Uiso 1 1 calc R
O1 O 0.4486(5) 0.3764(5) 0.4760(4) 0.0544(14) Uani 1 1 d .
H1O H 0.4556 0.4582 0.4640 0.065 Uiso 1 1 d R
H2O H 0.4977 0.3396 0.5354 0.065 Uiso 1 1 d R
O2 O 0.4671(9) 0.8072(7) 0.3154(8) 0.040(2) Uani 0.50 1 d P

loop_
_atom_site_aniso_label
_atom_site_aniso_U_11
_atom_site_aniso_U_22
_atom_site_aniso_U_33
_atom_site_aniso_U_23
_atom_site_aniso_U_13
_atom_site_aniso_U_12
Rh1 0.0148(2) 0.0137(2) 0.0137(2) -0.00261(17) -0.00001(16) -0.00246(17)
Rh2 0.0141(2) 0.0186(2) 0.0140(2) -0.00321(17) -0.00069(16) -0.00109(17)
Cl1 0.0530(11) 0.0401(10) 0.0336(9) -0.0040(7) -0.0125(8) -0.0128(8)
N1 0.011(2) 0.023(2) 0.017(2) -0.0064(19) 0.0017(17) -0.0021(18)
N2 0.020(2) 0.024(2) 0.012(2) -0.0039(19) -0.0009(17) 0.0021(19)
N3 0.021(2) 0.015(2) 0.016(2) -0.0042(18) -0.0008(17) -0.0018(18)
C1 0.024(3) 0.017(3) 0.014(3) -0.002(2) -0.004(2) -0.006(2)
C2 0.029(3) 0.014(3) 0.015(3) -0.002(2) -0.002(2) -0.008(2)
C3 0.024(3) 0.025(3) 0.016(3) -0.006(2) -0.001(2) -0.009(2)
C5 0.028(3) 0.013(3) 0.018(3) -0.005(2) -0.002(2) -0.005(2)
C6 0.026(3) 0.019(3) 0.020(3) -0.011(2) 0.002(2) 0.000(2)
C7 0.026(3) 0.016(3) 0.021(3) -0.002(2) -0.003(2) 0.003(2)
C8 0.035(3) 0.014(3) 0.015(3) -0.002(2) 0.003(2) -0.007(2)
C9 0.015(3) 0.026(3) 0.017(3) -0.007(2) -0.001(2) -0.002(2)
C10 0.017(3) 0.029(3) 0.025(3) -0.013(3) -0.005(2) -0.002(2)
C11 0.019(3) 0.023(3) 0.027(3) -0.001(2) -0.001(2) -0.002(2)
C13 0.010(3) 0.033(3) 0.023(3) -0.008(2) 0.001(2) -0.003(2)
C14 0.010(2) 0.026(3) 0.025(3) -0.009(2) -0.003(2) 0.004(2)
C15 0.017(3) 0.022(3) 0.019(3) -0.001(2) -0.002(2) -0.004(2)
C16 0.013(3) 0.031(3) 0.028(3) -0.011(3) -0.003(2) 0.000(2)
C17 0.019(3) 0.024(3) 0.022(3) -0.009(2) -0.007(2) 0.001(2)
C18 0.047(4) 0.030(3) 0.022(3) -0.013(3) 0.001(3) -0.001(3)
C19 0.051(4) 0.030(3) 0.034(4) -0.020(3) -0.002(3) -0.002(3)
C20 0.040(4) 0.018(3) 0.033(3) -0.011(3) 0.005(3) 0.000(3)
C21 0.020(3) 0.019(3) 0.027(3) -0.007(2) 0.002(2) -0.003(2)
C22 0.016(3) 0.016(3) 0.022(3) -0.002(2) 0.003(2) 0.000(2)
C23 0.023(3) 0.042(4) 0.013(3) -0.008(3) -0.003(2) 0.006(3)
C24 0.033(3) 0.032(3) 0.018(3) -0.010(3) -0.002(2) 0.003(3)
C25 0.041(4) 0.025(3) 0.017(3) -0.005(2) -0.007(2) -0.006(3)
C26 0.019(3) 0.022(3) 0.020(3) -0.001(2) -0.004(2) -0.002(2)
C27 0.018(3) 0.017(3) 0.013(2) -0.001(2) 0.003(2) -0.006(2)
C28 0.015(3) 0.024(3) 0.017(3) -0.005(2) -0.003(2) -0.003(2)
O1 0.043(3) 0.074(4) 0.046(3) -0.021(3) -0.004(2) -0.009(3)
O2 0.030(5) 0.020(4) 0.059(6) -0.009(4) 0.025(4) -0.017(4)

loop_
_atom_type_symbol
_atom_type_description
_atom_type_scat_dispersion_real
_atom_type_scat_dispersion_imag
_atom_type_scat_source
C C 0.0033 0.0016 'International Tables Vol C Tables 4.2.6.8 and 6.1.1.4'
H H 0.0000 0.0000 'International Tables Vol C Tables 4.2.6.8 and 6.1.1.4'
N N 0.0061 0.0033 'International Tables Vol C Tables 4.2.6.8 and 6.1.1.4'
Rh Rh -1.1178 0.9187 'International Tables Vol C Tables 4.2.6.8 and 6.1.1.4'
Cl Cl 0.1484 0.1585 'International Tables Vol C Tables 4.2.6.8 and 6.1.1.4'
O O 0.0106 0.0060 'International Tables Vol C Tables 4.2.6.8 and 6.1.1.4'

loop_
_geom_angle_atom_site_label_1
_geom_angle_atom_site_label_2
_geom_angle_atom_site_label_3
_geom_angle
N1 Rh1 N3 80.65(16)
N1 Rh1 C2 99.33(18)
N3 Rh1 C2 155.02(19)
N1 Rh1 C5 155.02(19)
N3 Rh1 C5 102.71(18)
C2 Rh1 C5 67.2(2)
N1 Rh1 C1 102.73(18)
N3 Rh1 C1 166.30(18)
C2 Rh1 C1 38.25(19)
C5 Rh1 C1 79.9(2)
N1 Rh1 C6 164.65(19)
N3 Rh1 C6 107.09(18)
C2 Rh1 C6 79.3(2)
C5 Rh1 C6 37.75(19)
C1 Rh1 C6 66.7(2)
N1 Rh1 Rh2 91.02(11)
N3 Rh1 Rh2 43.05(12)
C2 Rh1 Rh2 160.46(15)
C5 Rh1 Rh2 108.46(14)
C1 Rh1 Rh2 123.27(14)
C6 Rh1 Rh2 86.30(15)
N2 Rh2 N3 79.99(16)
N2 Rh2 C13 99.43(19)
N3 Rh2 C13 159.48(19)
N2 Rh2 C10 156.32(19)
N3 Rh2 C10 105.54(19)
C13 Rh2 C10 67.2(2)
N2 Rh2 C9 162.83(19)
N3 Rh2 C9 106.89(18)
C13 Rh2 C9 79.7(2)
C10 Rh2 C9 38.2(2)
N2 Rh2 C14 101.83(19)
N3 Rh2 C14 162.39(18)
C13 Rh2 C14 38.0(2)
C10 Rh2 C14 79.9(2)
C9 Rh2 C14 66.8(2)
N2 Rh2 Rh1 88.86(12)
N3 Rh2 Rh1 43.13(11)
C13 Rh2 Rh1 156.92(15)
C10 Rh2 Rh1 111.13(15)
C9 Rh2 Rh1 86.11(14)
C14 Rh2 Rh1 119.26(14)
C21 N1 C17 118.7(5)
C21 N1 Rh1 115.3(3)
C17 N1 Rh1 125.9(4)
C27 N2 C23 119.2(5)
C27 N2 Rh2 115.7(3)
C23 N2 Rh2 124.8(4)
C28 N3 C22 109.6(4)
C28 N3 Rh2 108.4(3)
C22 N3 Rh2 117.4(3)
C28 N3 Rh1 118.4(3)
C22 N3 Rh1 109.0(3)
Rh2 N3 Rh1 93.81(16)
C2 C1 C7 105.9(4)
C2 C1 Rh1 69.7(3)
C7 C1 Rh1 97.1(3)
C2 C1 H1 126.7
C7 C1 H1 125.6
Rh1 C1 H1 112.0
C1 C2 C3 106.9(4)
C1 C2 Rh1 72.1(3)
C3 C2 Rh1 97.3(3)
C1 C2 H2 110.9
C3 C2 H2 138.6
Rh1 C2 H2 109.6
C2 C3 C8 101.5(4)
C2 C3 C5 99.6(4)
C8 C3 C5 100.8(4)
C2 C3 H3 117.3
C8 C3 H3 117.3
C5 C3 H3 117.3
C6 C5 C3 105.8(4)
C6 C5 Rh1 71.3(3)
C3 C5 Rh1 95.8(3)
C6 C5 H5 123.6
C3 C5 H5 128.5
Rh1 C5 H5 112.1
C5 C6 C7 107.3(5)
C5 C6 Rh1 70.9(3)
C7 C6 Rh1 97.4(3)
C5 C6 H6 129.9
C7 C6 H6 116.0
Rh1 C6 H6 124.0
C6 C7 C8 100.2(4)
C6 C7 C1 98.8(4)
C8 C7 C1 100.6(4)
C6 C7 H7 117.9
C8 C7 H7 117.9
C1 C7 H7 117.9
C3 C8 C7 94.5(4)
C3 C8 H8B 112.8
C7 C8 H8B 112.8
C3 C8 H8A 112.8
C7 C8 H8A 112.8
H8B C8 H8A 110.3
C10 C9 C15 106.8(4)
C10 C9 Rh2 70.8(3)
C15 C9 Rh2 96.6(3)
C10 C9 H9 130.0
C15 C9 H9 120.6
Rh2 C9 H9 115.4
C9 C10 C11 105.9(5)
C9 C10 Rh2 71.0(3)
C11 C10 Rh2 96.4(3)
C9 C10 H10 110.4
C11 C10 H10 134.2
Rh2 C10 H10 121.2
C10 C11 C16 100.7(4)
C10 C11 C13 99.7(4)
C16 C11 C13 100.6(4)
C10 C11 H11 117.6
C16 C11 H11 117.6
C13 C11 H11 117.6
C14 C13 C11 106.5(5)
C14 C13 Rh2 72.1(3)
C11 C13 Rh2 96.6(3)
C14 C13 H13 135.7
C11 C13 H13 111.9
Rh2 C13 H13 122.6
C13 C14 C15 106.1(5)
C13 C14 Rh2 69.9(3)
C15 C14 Rh2 95.8(3)
C13 C14 H14 127.0
C15 C14 H14 125.5
Rh2 C14 H14 111.6
C9 C15 C16 100.7(4)
C9 C15 C14 100.7(4)
C16 C15 C14 100.8(4)
C9 C15 H15 117.2
C16 C15 H15 117.2
C14 C15 H15 117.2
C15 C16 C11 94.4(4)
C15 C16 H16A 112.9
C11 C16 H16A 112.9
C15 C16 H16B 112.9
C11 C16 H16B 112.9
H16A C16 H16B 110.3
N1 C17 C18 122.4(5)
N1 C17 H17 118.8
C18 C17 H17 118.8
C17 C18 C19 118.7(5)
C17 C18 H18 120.6
C19 C18 H18 120.6
C20 C19 C18 118.8(6)
C20 C19 H19 120.6
C18 C19 H19 120.6
C21 C20 C19 120.6(5)
C21 C20 H20 119.7
C19 C20 H20 119.7
N1 C21 C20 120.8(5)
N1 C21 C22 115.6(5)
C20 C21 C22 123.6(5)
C21 C22 N3 112.4(4)
C21 C22 H22A 109.1
N3 C22 H22A 109.1
C21 C22 H22B 109.1
N3 C22 H22B 109.1
H22A C22 H22B 107.8
N2 C23 C24 121.8(5)
N2 C23 H23 119.1
C24 C23 H23 119.1
C23 C24 C25 119.1(5)
C23 C24 H24 120.5
C25 C24 H24 120.5
C26 C25 C24 118.6(5)
C26 C25 H25 120.7
C24 C25 H25 120.7
C25 C26 C27 119.8(5)
C25 C26 H26 120.1
C27 C26 H26 120.1
N2 C27 C26 121.5(5)
N2 C27 C28 114.8(4)
C26 C27 C28 123.6(5)
N3 C28 C27 111.8(4)
N3 C28 H28A 109.3
C27 C28 H28A 109.3
N3 C28 H28B 109.3
C27 C28 H28B 109.3
H28A C28 H28B 107.9
H1O O1 H2O 102.1

loop_
_geom_bond_atom_site_label_1
_geom_bond_atom_site_label_2
_geom_bond_distance
Rh1 N1 2.077(4)
Rh1 N3 2.101(4)
Rh1 C2 2.106(5)
Rh1 C5 2.136(5)
Rh1 C1 2.137(5)
Rh1 C6 2.141(5)
Rh1 Rh2 3.0661(6)
Rh2 N2 2.067(4)
Rh2 N3 2.098(4)
Rh2 C13 2.123(5)
Rh2 C10 2.135(5)
Rh2 C9 2.136(5)
Rh2 C14 2.151(5)
N1 C21 1.354(7)
N1 C17 1.367(6)
N2 C27 1.347(6)
N2 C23 1.358(7)
N3 C28 1.476(6)
N3 C22 1.486(6)
C1 C2 1.390(7)
C1 C7 1.556(7)
C1 H1 0.9788
C2 C3 1.531(7)
C2 H2 0.9229
C3 C8 1.537(7)
C3 C5 1.541(7)
C3 H3 1.0000
C5 C6 1.384(7)
C5 H5 0.9670
C6 C7 1.542(7)
C6 H6 0.8486
C7 C8 1.545(8)
C7 H7 1.0000
C8 H8B 0.9900
C8 H8A 0.9900
C9 C10 1.398(7)
C9 C15 1.529(7)
C9 H9 0.8900
C10 C11 1.538(7)
C10 H10 1.0773
C11 C16 1.544(7)
C11 C13 1.546(7)
C11 H11 1.0000
C13 C14 1.393(7)
C13 H13 0.9247
C14 C15 1.537(7)
C14 H14 0.9902
C15 C16 1.538(7)
C15 H15 1.0000
C16 H16A 0.9900
C16 H16B 0.9900
C17 C18 1.369(7)
C17 H17 0.9500
C18 C19 1.391(8)
C18 H18 0.9500
C19 C20 1.380(8)
C19 H19 0.9500
C20 C21 1.377(7)
C20 H20 0.9500
C21 C22 1.486(7)
C22 H22A 0.9900
C22 H22B 0.9900
C23 C24 1.376(8)
C23 H23 0.9500
C24 C25 1.405(8)
C24 H24 0.9500
C25 C26 1.378(8)
C25 H25 0.9500
C26 C27 1.386(7)
C26 H26 0.9500
C27 C28 1.484(7)
C28 H28A 0.9900
C28 H28B 0.9900
O1 H1O 0.8999
O1 H2O 0.9003

loop_
_geom_torsion_atom_site_label_1
_geom_torsion_atom_site_label_2
_geom_torsion_atom_site_label_3
_geom_torsion_atom_site_label_4
_geom_torsion
N1 Rh1 Rh2 N2 151.62(17)
N3 Rh1 Rh2 N2 76.5(2)
C2 Rh1 Rh2 N2 -86.0(4)
C5 Rh1 Rh2 N2 -12.47(19)
C1 Rh1 Rh2 N2 -102.4(2)
C6 Rh1 Rh2 N2 -43.50(19)
N1 Rh1 Rh2 N3 75.1(2)
C2 Rh1 Rh2 N3 -162.6(4)
C5 Rh1 Rh2 N3 -89.0(2)
C1 Rh1 Rh2 N3 -178.9(2)
C6 Rh1 Rh2 N3 -120.0(2)
N1 Rh1 Rh2 C13 -96.6(4)
N3 Rh1 Rh2 C13 -171.7(4)
C2 Rh1 Rh2 C13 25.7(6)
C5 Rh1 Rh2 C13 99.3(4)
C1 Rh1 Rh2 C13 9.4(4)
C6 Rh1 Rh2 C13 68.3(4)
N1 Rh1 Rh2 C10 -15.3(2)
N3 Rh1 Rh2 C10 -90.4(2)
C2 Rh1 Rh2 C10 107.0(4)
C5 Rh1 Rh2 C10 -179.4(2)
C1 Rh1 Rh2 C10 90.6(2)
C6 Rh1 Rh2 C10 149.5(2)
N1 Rh1 Rh2 C9 -44.80(18)
N3 Rh1 Rh2 C9 -119.9(2)
C2 Rh1 Rh2 C9 77.5(4)
C5 Rh1 Rh2 C9 151.1(2)
C1 Rh1 Rh2 C9 61.2(2)
C6 Rh1 Rh2 C9 120.1(2)
N1 Rh1 Rh2 C14 -105.4(2)
N3 Rh1 Rh2 C14 179.5(2)
C2 Rh1 Rh2 C14 16.9(4)
C5 Rh1 Rh2 C14 90.5(2)
C1 Rh1 Rh2 C14 0.5(2)
C6 Rh1 Rh2 C14 59.4(2)
N3 Rh1 N1 C21 -6.2(4)
C2 Rh1 N1 C21 148.5(4)
C5 Rh1 N1 C21 93.9(5)
C1 Rh1 N1 C21 -172.7(4)
C6 Rh1 N1 C21 -127.9(7)
Rh2 Rh1 N1 C21 -48.2(4)
N3 Rh1 N1 C17 169.2(4)
C2 Rh1 N1 C17 -36.1(4)
C5 Rh1 N1 C17 -90.7(6)
C1 Rh1 N1 C17 2.8(4)
C6 Rh1 N1 C17 47.6(9)
Rh2 Rh1 N1 C17 127.3(4)
N3 Rh2 N2 C27 -8.4(3)
C13 Rh2 N2 C27 150.8(4)
C10 Rh2 N2 C27 97.6(6)
C9 Rh2 N2 C27 -123.7(6)
C14 Rh2 N2 C27 -170.5(4)
Rh1 Rh2 N2 C27 -50.8(3)
N3 Rh2 N2 C23 165.0(5)
C13 Rh2 N2 C23 -35.9(5)
C10 Rh2 N2 C23 -89.1(6)
C9 Rh2 N2 C23 49.6(8)
C14 Rh2 N2 C23 2.8(5)
Rh1 Rh2 N2 C23 122.5(4)
N2 Rh2 N3 C28 22.5(3)
C13 Rh2 N3 C28 -67.7(6)
C10 Rh2 N3 C28 -133.9(3)
C9 Rh2 N3 C28 -173.7(3)
C14 Rh2 N3 C28 120.0(6)
Rh1 Rh2 N3 C28 121.6(4)
N2 Rh2 N3 C22 147.2(4)
C13 Rh2 N3 C22 57.0(7)
C10 Rh2 N3 C22 -9.2(4)
C9 Rh2 N3 C22 -49.0(4)
C14 Rh2 N3 C22 -115.3(6)
Rh1 Rh2 N3 C22 -113.7(4)
N2 Rh2 N3 Rh1 -99.14(17)
C13 Rh2 N3 Rh1 170.7(5)
C10 Rh2 N3 Rh1 104.50(19)
C9 Rh2 N3 Rh1 64.7(2)
C14 Rh2 N3 Rh1 -1.6(7)
N1 Rh1 N3 C28 145.0(4)
C2 Rh1 N3 C28 53.0(6)
C5 Rh1 N3 C28 -9.7(4)
C1 Rh1 N3 C28 -109.5(8)
C6 Rh1 N3 C28 -48.6(4)
Rh2 Rh1 N3 C28 -113.3(4)
N1 Rh1 N3 C22 19.0(3)
C2 Rh1 N3 C22 -73.1(5)
C5 Rh1 N3 C22 -135.8(3)
C1 Rh1 N3 C22 124.5(7)
C6 Rh1 N3 C22 -174.7(3)
Rh2 Rh1 N3 C22 120.7(4)
N1 Rh1 N3 Rh2 -101.70(17)
C2 Rh1 N3 Rh2 166.3(4)
C5 Rh1 N3 Rh2 103.54(19)
C1 Rh1 N3 Rh2 3.8(8)
C6 Rh1 N3 Rh2 64.7(2)
N1 Rh1 C1 C2 -89.0(3)
N3 Rh1 C1 C2 168.1(7)
C5 Rh1 C1 C2 65.7(3)
C6 Rh1 C1 C2 102.8(3)
Rh2 Rh1 C1 C2 171.2(2)
N1 Rh1 C1 C7 166.7(3)
N3 Rh1 C1 C7 63.8(8)
C2 Rh1 C1 C7 -104.4(4)
C5 Rh1 C1 C7 -38.7(3)
C6 Rh1 C1 C7 -1.6(3)
Rh2 Rh1 C1 C7 66.9(3)
C7 C1 C2 C3 -0.6(5)
Rh1 C1 C2 C3 -92.4(3)
C7 C1 C2 Rh1 91.8(3)
N1 Rh1 C2 C1 98.8(3)
N3 Rh1 C2 C1 -173.4(4)
C5 Rh1 C2 C1 -103.2(3)
C6 Rh1 C2 C1 -65.7(3)
Rh2 Rh1 C2 C1 -22.4(6)
N1 Rh1 C2 C3 -155.7(3)
N3 Rh1 C2 C3 -67.9(6)
C5 Rh1 C2 C3 2.3(3)
C1 Rh1 C2 C3 105.5(4)
C6 Rh1 C2 C3 39.8(3)
Rh2 Rh1 C2 C3 83.1(5)
C1 C2 C3 C8 -32.8(5)
Rh1 C2 C3 C8 -106.2(3)
C1 C2 C3 C5 70.5(5)
Rh1 C2 C3 C5 -3.0(4)
C2 C3 C5 C6 -69.2(5)
C8 C3 C5 C6 34.5(5)
C2 C3 C5 Rh1 2.9(4)
C8 C3 C5 Rh1 106.7(3)
N1 Rh1 C5 C6 163.3(4)
N3 Rh1 C5 C6 -101.6(3)
C2 Rh1 C5 C6 102.5(3)
C1 Rh1 C5 C6 64.7(3)
Rh2 Rh1 C5 C6 -57.2(3)
N1 Rh1 C5 C3 58.5(6)
N3 Rh1 C5 C3 153.7(3)
C2 Rh1 C5 C3 -2.3(3)
C1 Rh1 C5 C3 -40.0(3)
C6 Rh1 C5 C3 -104.8(4)
Rh2 Rh1 C5 C3 -161.9(3)
C3 C5 C6 C7 -1.1(5)
Rh1 C5 C6 C7 -92.0(3)
C3 C5 C6 Rh1 90.9(3)
N1 Rh1 C6 C5 -152.7(6)
N3 Rh1 C6 C5 88.8(3)
C2 Rh1 C6 C5 -66.3(3)
C1 Rh1 C6 C5 -104.2(3)
Rh2 Rh1 C6 C5 127.0(3)
N1 Rh1 C6 C7 -46.8(8)
N3 Rh1 C6 C7 -165.4(3)
C2 Rh1 C6 C7 39.5(3)
C5 Rh1 C6 C7 105.8(5)
C1 Rh1 C6 C7 1.6(3)
Rh2 Rh1 C6 C7 -127.2(3)
C5 C6 C7 C8 -32.4(5)
Rh1 C6 C7 C8 -104.6(4)
C5 C6 C7 C1 70.2(5)
Rh1 C6 C7 C1 -2.1(4)
C2 C1 C7 C6 -68.7(5)
Rh1 C1 C7 C6 2.1(4)
C2 C1 C7 C8 33.5(5)
Rh1 C1 C7 C8 104.3(3)
C2 C3 C8 C7 50.6(4)
C5 C3 C8 C7 -51.7(4)
C6 C7 C8 C3 50.5(4)
C1 C7 C8 C3 -50.5(4)
N2 Rh2 C9 C10 -154.6(5)
N3 Rh2 C9 C10 93.8(3)
C13 Rh2 C9 C10 -66.1(3)
C14 Rh2 C9 C10 -103.7(4)
Rh1 Rh2 C9 C10 132.1(3)
N2 Rh2 C9 C15 -49.1(8)
N3 Rh2 C9 C15 -160.7(3)
C13 Rh2 C9 C15 39.4(3)
C10 Rh2 C9 C15 105.5(4)
C14 Rh2 C9 C15 1.8(3)
Rh1 Rh2 C9 C15 -122.4(3)
C15 C9 C10 C11 0.1(6)
Rh2 C9 C10 C11 91.4(4)
C15 C9 C10 Rh2 -91.3(4)
N2 Rh2 C10 C9 161.6(4)
N3 Rh2 C10 C9 -97.7(3)
C13 Rh2 C10 C9 102.6(4)
C14 Rh2 C10 C9 65.1(3)
Rh1 Rh2 C10 C9 -52.5(3)
N2 Rh2 C10 C11 57.0(6)
N3 Rh2 C10 C11 157.6(3)
C13 Rh2 C10 C11 -2.0(3)
C9 Rh2 C10 C11 -104.7(5)
C14 Rh2 C10 C11 -39.6(3)
Rh1 Rh2 C10 C11 -157.2(3)
C9 C10 C11 C16 33.4(5)
Rh2 C10 C11 C16 105.4(4)
C9 C10 C11 C13 -69.4(5)
Rh2 C10 C11 C13 2.6(4)
C10 C11 C13 C14 70.6(5)
C16 C11 C13 C14 -32.3(5)
C10 C11 C13 Rh2 -2.6(4)
C16 C11 C13 Rh2 -105.5(4)
N2 Rh2 C13 C14 97.2(3)
N3 Rh2 C13 C14 -176.2(4)
C10 Rh2 C13 C14 -103.2(4)
C9 Rh2 C13 C14 -65.4(3)
Rh1 Rh2 C13 C14 -12.6(6)
N2 Rh2 C13 C11 -157.5(3)
N3 Rh2 C13 C11 -70.9(6)
C10 Rh2 C13 C11 2.0(3)
C9 Rh2 C13 C11 39.9(3)
C14 Rh2 C13 C11 105.3(4)
Rh1 Rh2 C13 C11 92.7(5)
C11 C13 C14 C15 -1.4(5)
Rh2 C13 C14 C15 90.3(3)
C11 C13 C14 Rh2 -91.8(3)
N2 Rh2 C14 C13 -90.2(3)
N3 Rh2 C14 C13 175.6(5)
C10 Rh2 C14 C13 65.7(3)
C9 Rh2 C14 C13 103.3(4)
Rh1 Rh2 C14 C13 174.4(3)
N2 Rh2 C14 C15 164.7(3)
N3 Rh2 C14 C15 70.5(7)
C13 Rh2 C14 C15 -105.1(5)
C10 Rh2 C14 C15 -39.4(3)
C9 Rh2 C14 C15 -1.8(3)
Rh1 Rh2 C14 C15 69.3(3)
C10 C9 C15 C16 -33.7(5)
Rh2 C9 C15 C16 -105.6(4)
C10 C9 C15 C14 69.6(5)
Rh2 C9 C15 C14 -2.4(4)
C13 C14 C15 C9 -68.4(5)
Rh2 C14 C15 C9 2.3(4)
C13 C14 C15 C16 34.8(5)
Rh2 C14 C15 C16 105.5(3)
C9 C15 C16 C11 51.3(5)
C14 C15 C16 C11 -51.9(5)
C10 C11 C16 C15 -51.3(5)
C13 C11 C16 C15 50.7(4)
C21 N1 C17 C18 1.3(8)
Rh1 N1 C17 C18 -174.0(4)
N1 C17 C18 C19 0.8(9)
C17 C18 C19 C20 -1.9(10)
C18 C19 C20 C21 1.0(10)
C17 N1 C21 C20 -2.3(8)
Rh1 N1 C21 C20 173.5(4)
C17 N1 C21 C22 175.5(4)
Rh1 N1 C21 C22 -8.7(6)
C19 C20 C21 N1 1.2(9)
C19 C20 C21 C22 -176.5(6)
N1 C21 C22 N3 25.5(7)
C20 C21 C22 N3 -156.7(5)
C28 N3 C22 C21 -159.8(4)
Rh2 N3 C22 C21 76.1(5)
Rh1 N3 C22 C21 -28.8(5)
C27 N2 C23 C24 -1.0(8)
Rh2 N2 C23 C24 -174.1(4)
N2 C23 C24 C25 1.1(9)
C23 C24 C25 C26 -0.9(8)
C24 C25 C26 C27 0.8(8)
C23 N2 C27 C26 0.8(7)
Rh2 N2 C27 C26 174.5(4)
C23 N2 C27 C28 177.9(5)
Rh2 N2 C27 C28 -8.3(5)
C25 C26 C27 N2 -0.7(8)
C25 C26 C27 C28 -177.6(5)
C22 N3 C28 C27 -162.4(4)
Rh2 N3 C28 C27 -33.2(5)
Rh1 N3 C28 C27 71.8(5)
N2 C27 C28 N3 28.2(6)
C26 C27 C28 N3 -154.7(5)
